data_1562017
loop_
_publ_author_name
'Sarkar, Sumanta'
'Subbarao, Udumula'
'Joseph, Boby'
'Peter, Sebastian C.'

_publ_section_title
;
 Mixed valence and metamagnetism in a metal flux grown compound Eu2Pt3Si5
;
_journal_name_full 'Journal of Solid State Chemistry'
_journal_page_first 181
_journal_page_last 186
_journal_paper_doi 10.1016/j.jssc.2014.12.023
_journal_volume 225
_journal_year 2015
_chemical_formula_sum 'Eu2 Pt3 Si5'
_chemical_formula_weight 1029.64
_chemical_name_common Eu2Pt3Si5
_space_group_IT_number 72
_space_group_name_Hall '-I 2 2c'
_space_group_name_H-M_alt 'I b a m'
_symmetry_cell_setting orthorhombic
_symmetry_space_group_name_H-M 'I b a m'
_atom_sites_solution_hydrogens .
_atom_sites_solution_primary direct
_atom_sites_solution_secondary difmap
_cell_angle_alpha 90.00
_cell_angle_beta 90.00
_cell_angle_gamma 90.00
_cell_formula_units_Z 4
_cell_length_a 10.007(2)
_cell_length_b 11.666(2)
_cell_length_c 6.0011(12)
_cell_measurement_reflns_used 1989
_cell_measurement_temperature 293(2)
_cell_measurement_theta_max 28.0
_cell_measurement_theta_min 2.7
_cell_volume 700.6(2)
_computing_cell_refinement 'SMART APEX II'
_computing_data_collection 'SMART APEX II (Bruker,2010)'
_computing_data_reduction 'SAINT (Bruker,2000)'
_computing_molecular_graphics 'Ortep-3v2 for windows (Farrugia, 1997)'
_computing_publication_material 'PLATON (Spek, 2008)'
_computing_structure_refinement 'SHELXL-97 (Sheldrick, 1997)'
_computing_structure_solution 'SHELXS-97 (Sheldrick, 1990)'
_diffrn_ambient_temperature 293(2)
_diffrn_measured_fraction_theta_full 0.999
_diffrn_measured_fraction_theta_max 0.999
_diffrn_measurement_device_type 'CCD area detector'
_diffrn_measurement_method 'phi and omega scans'
_diffrn_radiation_monochromator graphite
_diffrn_radiation_source 'fine-focus sealed tube'
_diffrn_radiation_type MoK\a
_diffrn_radiation_wavelength 0.71073
_diffrn_reflns_av_R_equivalents 0.0443
_diffrn_reflns_av_sigmaI/netI 0.0350
_diffrn_reflns_limit_h_max 13
_diffrn_reflns_limit_h_min -13
_diffrn_reflns_limit_k_max 15
_diffrn_reflns_limit_k_min -15
_diffrn_reflns_limit_l_max 6
_diffrn_reflns_limit_l_min -7
_diffrn_reflns_number 4027
_diffrn_reflns_theta_full 28.00
_diffrn_reflns_theta_max 28.00
_diffrn_reflns_theta_min 2.68
_exptl_absorpt_coefficient_mu 78.077
_exptl_absorpt_correction_T_max 0.044
_exptl_absorpt_correction_T_min 0.000
_exptl_absorpt_correction_type empirical
_exptl_crystal_colour metallic
_exptl_crystal_density_diffrn 9.762
_exptl_crystal_density_method 'not measured'
_exptl_crystal_description plate
_exptl_crystal_F_000 1720
_exptl_crystal_size_max 0.10
_exptl_crystal_size_mid 0.08
_exptl_crystal_size_min 0.04
_refine_diff_density_max 2.235
_refine_diff_density_min -3.253
_refine_diff_density_rms 0.746
_refine_ls_extinction_coef 0.00048(8)
_refine_ls_extinction_expression Fc^*^=kFc[1+0.001xFc^2^\l^3^/sin(2\q)]^-1/4^
_refine_ls_extinction_method SHELXL
_refine_ls_goodness_of_fit_ref 1.475
_refine_ls_hydrogen_treatment .
_refine_ls_matrix_type full
_refine_ls_number_parameters 32
_refine_ls_number_reflns 466
_refine_ls_number_restraints 0
_refine_ls_restrained_S_all 1.475
_refine_ls_R_factor_all 0.0270
_refine_ls_R_factor_gt 0.0249
_refine_ls_shift/su_max 0.000
_refine_ls_shift/su_mean 0.000
_refine_ls_structure_factor_coef Fsqd
_refine_ls_weighting_details 'calc w=1/[\s^2^(Fo^2^)+(0.0189P)^2^+67.1136P] where P=(Fo^2^+2Fc^2^)/3'
_refine_ls_weighting_scheme calc
_refine_ls_wR_factor_gt 0.0547
_refine_ls_wR_factor_ref 0.0840
_reflns_number_gt 461
_reflns_number_total 466
_reflns_threshold_expression >2\s(I)
_cod_data_source_file JSSC-2015-225-181.cif
_cod_data_source_block ibam
_cod_original_sg_symbol_H-M Ibam
_cod_database_code 1562017

loop_
_symmetry_equiv_pos_as_xyz
'x, y, z'
'-x, -y, z'
'-x+1/2, y+1/2, -z'
'x+1/2, -y+1/2, -z'
'x+1/2, y+1/2, z+1/2'
'-x+1/2, -y+1/2, z+1/2'
'-x+1, y+1, -z+1/2'
'x+1, -y+1, -z+1/2'
'-x, -y, -z'
'x, y, -z'
'x-1/2, -y-1/2, z'
'-x-1/2, y-1/2, z'
'-x+1/2, -y+1/2, -z+1/2'
'x+1/2, y+1/2, -z+1/2'
'x, -y, z+1/2'
'-x, y, z+1/2'

loop_
_atom_site_label
_atom_site_type_symbol
_atom_site_fract_x
_atom_site_fract_y
_atom_site_fract_z
_atom_site_U_iso_or_equiv
_atom_site_adp_type
_atom_site_occupancy
_atom_site_symmetry_multiplicity
_atom_site_calc_flag
_atom_site_refinement_flags
_atom_site_disorder_assembly
_atom_site_disorder_group
Eu Eu 0.26562(9) 0.37075(7) 0.0000 0.0070(3) Uani 1 2 d S . .
Pt1 Pt 0.5000 0.0000 0.2500 0.0099(3) Uani 1 4 d S . .
Pt2 Pt 0.11206(6) 0.13548(5) 0.0000 0.0068(3) Uani 1 2 d S . .
Si1 Si 0.0000 0.0000 0.2500 0.0058(12) Uani 1 4 d S . .
Si2 Si 0.0000 0.2685(4) 0.2500 0.0066(9) Uani 1 2 d S . .
Si3 Si 0.3530(5) 0.1119(4) 0.0000 0.0082(9) Uani 1 2 d S . .

loop_
_atom_site_aniso_label
_atom_site_aniso_U_11
_atom_site_aniso_U_22
_atom_site_aniso_U_33
_atom_site_aniso_U_23
_atom_site_aniso_U_13
_atom_site_aniso_U_12
Eu 0.0032(5) 0.0062(4) 0.0116(5) 0.000 0.000 -0.0004(3)
Pt1 0.0034(4) 0.0128(5) 0.0135(5) 0.000 0.000 0.000
Pt2 0.0022(4) 0.0069(4) 0.0114(4) 0.000 0.000 -0.0002(2)
Si1 0.001(3) 0.007(3) 0.010(3) 0.000 0.000 0.000
Si2 0.0020(18) 0.008(2) 0.010(2) 0.000 0.0002(17) 0.000
Si3 0.006(2) 0.0063(19) 0.012(2) 0.000 0.000 0.0001(17)

loop_
_atom_type_symbol
_atom_type_description
_atom_type_scat_dispersion_real
_atom_type_scat_dispersion_imag
_atom_type_scat_source
Si Si 0.0817 0.0704 'International Tables Vol C Tables 4.2.6.8 and 6.1.1.4'
Eu Eu -0.1578 3.6682 'International Tables Vol C Tables 4.2.6.8 and 6.1.1.4'
Pt Pt -1.7033 8.3905 'International Tables Vol C Tables 4.2.6.8 and 6.1.1.4'

loop_
_geom_angle_atom_site_label_1
_geom_angle_atom_site_label_2
_geom_angle_atom_site_label_3
_geom_angle
_geom_angle_site_symmetry_1
_geom_angle_site_symmetry_3
Si3 Eu Si3 173.27(7) 3 .
Si3 Eu Pt2 127.87(10) 3 .
Si3 Eu Pt2 45.40(10) . .
Si3 Eu Si1 81.33(9) 3 13
Si3 Eu Si1 104.55(9) . 13
Pt2 Eu Si1 141.02(2) . 13
Si3 Eu Si1 81.33(9) 3 5_554
Si3 Eu Si1 104.55(9) . 5_554
Pt2 Eu Si1 141.02(2) . 5_554
Si1 Eu Si1 56.565(19) 13 5_554
Si3 Eu Si2 138.35(10) 3 13
Si3 Eu Si2 46.65(10) . 13
Pt2 Eu Si2 85.17(7) . 13
Si1 Eu Si2 58.70(8) 13 13
Si1 Eu Si2 85.50(5) 5_554 13
Si3 Eu Si2 138.35(10) 3 6_554
Si3 Eu Si2 46.65(10) . 6_554
Pt2 Eu Si2 85.17(7) . 6_554
Si1 Eu Si2 85.50(5) 13 6_554
Si1 Eu Si2 58.70(8) 5_554 6_554
Si2 Eu Si2 55.48(5) 13 6_554
Si3 Eu Si3 78.43(11) 3 13_554
Si3 Eu Si3 99.34(9) . 13_554
Pt2 Eu Si3 82.83(9) . 13_554
Si1 Eu Si3 132.99(9) 13 13_554
Si1 Eu Si3 78.61(9) 5_554 13_554
Si2 Eu Si3 136.95(10) 13 13_554
Si2 Eu Si3 82.35(9) 6_554 13_554
Si3 Eu Si3 78.43(11) 3 13
Si3 Eu Si3 99.34(9) . 13
Pt2 Eu Si3 82.83(9) . 13
Si1 Eu Si3 78.61(9) 13 13
Si1 Eu Si3 132.99(9) 5_554 13
Si2 Eu Si3 82.35(9) 13 13
Si2 Eu Si3 136.95(10) 6_554 13
Si3 Eu Si3 136.25(17) 13_554 13
Si3 Eu Pt2 99.64(4) 3 13
Si3 Eu Pt2 82.73(4) . 13
Pt2 Eu Pt2 99.494(19) . 13
Si1 Eu Pt2 44.954(13) 13 13
Si1 Eu Pt2 99.76(3) 5_554 13
Si2 Eu Pt2 44.20(4) 13 13
Si2 Eu Pt2 98.32(3) 6_554 13
Si3 Eu Pt2 177.62(9) 13_554 13
Si3 Eu Pt2 44.03(9) 13 13
Si3 Eu Pt2 99.64(4) 3 13_554
Si3 Eu Pt2 82.73(4) . 13_554
Pt2 Eu Pt2 99.494(19) . 13_554
Si1 Eu Pt2 99.76(3) 13 13_554
Si1 Eu Pt2 44.954(13) 5_554 13_554
Si2 Eu Pt2 98.32(3) 13 13_554
Si2 Eu Pt2 44.20(4) 6_554 13_554
Si3 Eu Pt2 44.03(9) 13_554 13_554
Si3 Eu Pt2 177.62(10) 13 13_554
Pt2 Eu Pt2 135.54(4) 13 13_554
Si3 Eu Si2 91.15(11) 3 10
Si3 Eu Si2 82.88(11) . 10
Pt2 Eu Si2 44.45(8) . 10
Si1 Eu Si2 172.35(8) 13 10
Si1 Eu Si2 123.87(3) 5_554 10
Si2 Eu Si2 128.30(3) 13 10
Si2 Eu Si2 101.17(2) 6_554 10
Si3 Eu Si2 45.58(10) 13_554 10
Si3 Eu Si2 98.61(9) 13 10
Pt2 Eu Si2 136.21(4) 13 10
Pt2 Eu Si2 82.783(17) 13_554 10
Si3 Pt1 Si3 105.32(15) 7_545 15
Si3 Pt1 Si3 116.3(2) 7_545 .
Si3 Pt1 Si3 107.0(2) 15 .
Si3 Pt1 Si3 107.0(2) 7_545 9_655
Si3 Pt1 Si3 116.3(2) 15 9_655
Si3 Pt1 Si3 105.32(15) . 9_655
Si3 Pt1 Si2 121.85(11) 7_545 14_545
Si3 Pt1 Si2 58.15(11) 15 14_545
Si3 Pt1 Si2 121.85(11) . 14_545
Si3 Pt1 Si2 58.15(11) 9_655 14_545
Si3 Pt1 Si2 58.15(11) 7_545 13
Si3 Pt1 Si2 121.85(11) 15 13
Si3 Pt1 Si2 58.15(11) . 13
Si3 Pt1 Si2 121.85(11) 9_655 13
Si2 Pt1 Si2 180.0 14_545 13
Si3 Pt1 Pt1 127.34(7) 7_545 9_655
Si3 Pt1 Pt1 127.34(7) 15 9_655
Si3 Pt1 Pt1 52.66(7) . 9_655
Si3 Pt1 Pt1 52.66(7) 9_655 9_655
Si2 Pt1 Pt1 90.0 14_545 9_655
Si2 Pt1 Pt1 90.0 13 9_655
Si3 Pt1 Pt1 52.66(7) 7_545 9_656
Si3 Pt1 Pt1 52.66(7) 15 9_656
Si3 Pt1 Pt1 127.34(7) . 9_656
Si3 Pt1 Pt1 127.34(7) 9_655 9_656
Si2 Pt1 Pt1 90.0 14_545 9_656
Si2 Pt1 Pt1 90.0 13 9_656
Pt1 Pt1 Pt1 180.0 9_655 9_656
Si3 Pt1 Eu 164.86(10) 7_545 3_545
Si3 Pt1 Eu 64.49(8) 15 3_545
Si3 Pt1 Eu 60.14(12) . 3_545
Si3 Pt1 Eu 87.89(11) 9_655 3_545
Si2 Pt1 Eu 63.710(14) 14_545 3_545
Si2 Pt1 Eu 116.290(14) 13 3_545
Pt1 Pt1 Eu 63.852(9) 9_655 3_545
Pt1 Pt1 Eu 116.148(9) 9_656 3_545
Si3 Pt1 Eu 60.14(12) 7_545 5_545
Si3 Pt1 Eu 87.89(11) 15 5_545
Si3 Pt1 Eu 164.86(10) . 5_545
Si3 Pt1 Eu 64.49(8) 9_655 5_545
Si2 Pt1 Eu 63.710(14) 14_545 5_545
Si2 Pt1 Eu 116.290(14) 13 5_545
Pt1 Pt1 Eu 116.148(9) 9_655 5_545
Pt1 Pt1 Eu 63.852(9) 9_656 5_545
Eu Pt1 Eu 127.42(3) 3_545 5_545
Si3 Pt1 Eu 64.49(8) 7_545 11_665
Si3 Pt1 Eu 164.86(10) 15 11_665
Si3 Pt1 Eu 87.89(11) . 11_665
Si3 Pt1 Eu 60.14(12) 9_655 11_665
Si2 Pt1 Eu 116.290(14) 14_545 11_665
Si2 Pt1 Eu 63.710(14) 13 11_665
Pt1 Pt1 Eu 63.852(9) 9_655 11_665
Pt1 Pt1 Eu 116.148(9) 9_656 11_665
Eu Pt1 Eu 127.705(17) 3_545 11_665
Eu Pt1 Eu 77.34(3) 5_545 11_665
Si3 Pt1 Eu 87.89(11) 7_545 13
Si3 Pt1 Eu 60.14(12) 15 13
Si3 Pt1 Eu 64.49(8) . 13
Si3 Pt1 Eu 164.86(10) 9_655 13
Si2 Pt1 Eu 116.290(14) 14_545 13
Si2 Pt1 Eu 63.710(14) 13 13
Pt1 Pt1 Eu 116.148(9) 9_655 13
Pt1 Pt1 Eu 63.852(9) 9_656 13
Eu Pt1 Eu 77.34(3) 3_545 13
Eu Pt1 Eu 127.705(17) 5_545 13
Eu Pt1 Eu 127.42(3) 11_665 13
Si3 Pt2 Si2 122.03(9) . .
Si3 Pt2 Si2 122.03(9) . 10
Si2 Pt2 Si2 76.17(12) . 10
Si3 Pt2 Si1 112.43(9) . 9
Si2 Pt2 Si1 125.31(5) . 9
Si2 Pt2 Si1 79.79(9) 10 9
Si3 Pt2 Si1 112.43(9) . .
Si2 Pt2 Si1 79.79(9) . .
Si2 Pt2 Si1 125.31(5) 10 .
Si1 Pt2 Si1 75.49(2) 9 .
Si3 Pt2 Eu 67.26(12) . .
Si2 Pt2 Eu 70.65(8) . .
Si2 Pt2 Eu 70.65(8) 10 .
Si1 Pt2 Eu 141.835(12) 9 .
Si1 Pt2 Eu 141.835(12) . .
Si3 Pt2 Eu 67.806(18) . 13
Si2 Pt2 Eu 67.51(4) . 13
Si2 Pt2 Eu 139.41(9) 10 13
Si1 Pt2 Eu 136.47(3) 9 13
Si1 Pt2 Eu 65.900(18) . 13
Eu Pt2 Eu 80.506(19) . 13
Si3 Pt2 Eu 67.806(18) . 13_554
Si2 Pt2 Eu 139.41(9) . 13_554
Si2 Pt2 Eu 67.51(4) 10 13_554
Si1 Pt2 Eu 65.900(18) 9 13_554
Si1 Pt2 Eu 136.47(3) . 13_554
Eu Pt2 Eu 80.506(19) . 13_554
Eu Pt2 Eu 135.54(4) 13 13_554
Si3 Pt2 Eu 61.87(12) . 3_545
Si2 Pt2 Eu 139.72(8) . 3_545
Si2 Pt2 Eu 139.72(8) 10 3_545
Si1 Pt2 Eu 64.47(2) 9 3_545
Si1 Pt2 Eu 64.47(2) . 3_545
Eu Pt2 Eu 129.13(2) . 3_545
Eu Pt2 Eu 80.79(2) 13 3_545
Eu Pt2 Eu 80.79(2) 13_554 3_545
Si3 Pt2 Eu 172.29(12) . 11_565
Si2 Pt2 Eu 63.41(4) . 11_565
Si2 Pt2 Eu 63.41(4) 10 11_565
Si1 Pt2 Eu 61.903(17) 9 11_565
Si1 Pt2 Eu 61.903(17) . 11_565
Eu Pt2 Eu 120.45(3) . 11_565
Eu Pt2 Eu 112.154(18) 13 11_565
Eu Pt2 Eu 112.154(18) 13_554 11_565
Eu Pt2 Eu 110.42(2) 3_545 11_565
Pt2 Si1 Pt2 99.68(3) 9 15
Pt2 Si1 Pt2 125.54(3) 9 7_445
Pt2 Si1 Pt2 104.51(2) 15 7_445
Pt2 Si1 Pt2 104.51(2) 9 .
Pt2 Si1 Pt2 125.54(3) 15 .
Pt2 Si1 Pt2 99.68(3) 7_445 .
Pt2 Si1 Eu 159.407(19) 9 13
Pt2 Si1 Eu 71.22(2) 15 13
Pt2 Si1 Eu 75.04(2) 7_445 13
Pt2 Si1 Eu 69.146(18) . 13
Pt2 Si1 Eu 69.146(18) 9 5_445
Pt2 Si1 Eu 75.04(2) 15 5_445
Pt2 Si1 Eu 71.22(2) 7_445 5_445
Pt2 Si1 Eu 159.407(19) . 5_445
Eu Si1 Eu 123.435(19) 13 5_445
Pt2 Si1 Eu 75.04(2) 9 3_545
Pt2 Si1 Eu 69.146(18) 15 3_545
Pt2 Si1 Eu 159.407(19) 7_445 3_545
Pt2 Si1 Eu 71.22(2) . 3_545
Eu Si1 Eu 84.41(3) 13 3_545
Eu Si1 Eu 123.12(3) 5_445 3_545
Pt2 Si1 Eu 71.22(2) 9 11_565
Pt2 Si1 Eu 159.407(19) 15 11_565
Pt2 Si1 Eu 69.146(18) 7_445 11_565
Pt2 Si1 Eu 75.04(2) . 11_565
Eu Si1 Eu 123.12(3) 13 11_565
Eu Si1 Eu 84.41(3) 5_445 11_565
Eu Si1 Eu 123.435(19) 3_545 11_565
Pt2 Si2 Pt2 100.73(18) 7_445 .
Pt2 Si2 Si3 104.77(7) 7_445 13
Pt2 Si2 Si3 116.81(11) . 13
Pt2 Si2 Si3 116.81(11) 7_445 11_565
Pt2 Si2 Si3 104.77(7) . 11_565
Si3 Si2 Si3 112.8(3) 13 11_565
Pt2 Si2 Pt1 129.64(9) 7_445 13
Pt2 Si2 Pt1 129.64(9) . 13
Si3 Si2 Pt1 56.41(15) 13 13
Si3 Si2 Pt1 56.41(15) 11_565 13
Pt2 Si2 Eu 68.30(8) 7_445 11_565
Pt2 Si2 Eu 74.15(9) . 11_565
Si3 Si2 Eu 168.51(12) 13 11_565
Si3 Si2 Eu 65.02(12) 11_565 11_565
Pt1 Si2 Eu 120.26(8) 13 11_565
Pt2 Si2 Eu 74.15(9) 7_445 13
Pt2 Si2 Eu 68.30(8) . 13
Si3 Si2 Eu 65.02(12) 13 13
Si3 Si2 Eu 168.51(12) 11_565 13
Pt1 Si2 Eu 120.26(8) 13 13
Eu Si2 Eu 119.49(15) 11_565 13
Pt2 Si2 Eu 152.70(11) 7_445 .
Pt2 Si2 Eu 64.91(2) . .
Si3 Si2 Eu 66.29(9) 13 .
Si3 Si2 Eu 89.95(15) 11_565 .
Pt1 Si2 Eu 68.65(8) 13 .
Eu Si2 Eu 124.09(3) 11_565 .
Eu Si2 Eu 78.83(2) 13 .
Pt2 Si2 Eu 64.91(2) 7_445 7_445
Pt2 Si2 Eu 152.70(11) . 7_445
Si3 Si2 Eu 89.95(15) 13 7_445
Si3 Si2 Eu 66.29(9) 11_565 7_445
Pt1 Si2 Eu 68.65(8) 13 7_445
Eu Si2 Eu 78.83(2) 11_565 7_445
Eu Si2 Eu 124.09(3) 13 7_445
Eu Si2 Eu 137.30(16) . 7_445
Pt2 Si3 Pt1 130.59(15) . .
Pt2 Si3 Pt1 130.59(15) . 9_655
Pt1 Si3 Pt1 74.68(15) . 9_655
Pt2 Si3 Si2 121.11(18) . 13
Pt1 Si3 Si2 65.45(14) . 13
Pt1 Si3 Si2 107.8(2) 9_655 13
Pt2 Si3 Si2 121.11(18) . 6_554
Pt1 Si3 Si2 107.8(2) . 6_554
Pt1 Si3 Si2 65.45(14) 9_655 6_554
Si2 Si3 Si2 73.00(17) 13 6_554
Pt2 Si3 Eu 73.63(14) . 3_545
Pt1 Si3 Eu 75.23(12) . 3_545
Pt1 Si3 Eu 75.23(12) 9_655 3_545
Si2 Si3 Eu 137.44(15) 13 3_545
Si2 Si3 Eu 137.44(15) 6_554 3_545
Pt2 Si3 Eu 67.33(12) . .
Pt1 Si3 Eu 132.25(13) . .
Pt1 Si3 Eu 132.25(13) 9_655 .
Si2 Si3 Eu 68.33(15) 13 .
Si2 Si3 Eu 68.33(15) 6_554 .
Eu Si3 Eu 140.96(19) 3_545 .
Pt2 Si3 Eu 68.16(9) . 13_554
Pt1 Si3 Eu 144.52(16) . 13_554
Pt1 Si3 Eu 71.85(3) 9_655 13_554
Si2 Si3 Eu 137.01(18) 13 13_554
Si2 Si3 Eu 68.13(4) 6_554 13_554
Eu Si3 Eu 85.12(10) 3_545 13_554
Eu Si3 Eu 80.66(9) . 13_554
Pt2 Si3 Eu 68.16(9) . 13
Pt1 Si3 Eu 71.85(3) . 13
Pt1 Si3 Eu 144.52(16) 9_655 13
Si2 Si3 Eu 68.13(4) 13 13
Si2 Si3 Eu 137.01(18) 6_554 13
Eu Si3 Eu 85.12(10) 3_545 13
Eu Si3 Eu 80.66(9) . 13
Eu Si3 Eu 136.25(17) 13_554 13

loop_
_geom_bond_atom_site_label_1
_geom_bond_atom_site_label_2
_geom_bond_distance
_geom_bond_site_symmetry_2
Eu Si3 3.054(5) 3
Eu Si3 3.144(5) .
Eu Pt2 3.1455(11) .
Eu Si1 3.1664(8) 13
Eu Si1 3.1664(8) 5_554
Eu Si2 3.223(3) 13
Eu Si2 3.223(3) 6_554
Eu Si3 3.233(2) 13_554
Eu Si3 3.233(2) 13
Eu Pt2 3.2415(7) 13
Eu Pt2 3.2415(7) 13_554
Eu Si2 3.277(2) 10
Pt1 Si3 2.473(4) 7_545
Pt1 Si3 2.473(4) 15
Pt1 Si3 2.473(4) .
Pt1 Si3 2.473(4) 9_655
Pt1 Si2 2.701(5) 14_545
Pt1 Si2 2.701(5) 13
Pt1 Pt1 3.0006(6) 9_655
Pt1 Pt1 3.0005(6) 9_656
Pt1 Eu 3.4044(9) 3_545
Pt1 Eu 3.4044(9) 5_545
Pt1 Eu 3.4044(9) 11_665
Pt1 Eu 3.4044(9) 13
Pt2 Si3 2.427(5) .
Pt2 Si2 2.432(3) .
Pt2 Si2 2.432(3) 10
Pt2 Si1 2.4508(6) 9
Pt2 Si1 2.4508(6) .
Pt2 Eu 3.2415(7) 13
Pt2 Eu 3.2415(7) 13_554
Pt2 Eu 3.3221(12) 3_545
Pt2 Eu 3.4676(13) 11_565
Si1 Pt2 2.4508(6) 9
Si1 Pt2 2.4508(6) 15
Si1 Pt2 2.4508(6) 7_445
Si1 Eu 3.1664(8) 13
Si1 Eu 3.1664(8) 5_445
Si1 Eu 3.1664(8) 3_545
Si1 Eu 3.1664(8) 11_565
Si2 Pt2 2.432(3) 7_445
Si2 Si3 2.522(5) 13
Si2 Si3 2.522(5) 11_565
Si2 Pt1 2.701(5) 13
Si2 Eu 3.223(3) 11_565
Si2 Eu 3.223(3) 13
Si2 Eu 3.277(2) 7_445
Si3 Pt1 2.473(4) 9_655
Si3 Si2 2.522(5) 13
Si3 Si2 2.522(5) 6_554
Si3 Eu 3.054(5) 3_545
Si3 Eu 3.233(2) 13_554
Si3 Eu 3.233(2) 13
